data_4069915
loop_
_publ_author_name
'Ren, Shikuo'
'Deng, Liang'
'Chan, Hoi-Shan'
'Xie, Zuowei'

_publ_section_title
;
 Synthesis and Structural Characterization of Zirconium&#x2212;Carboryne
 Complexes
;
_journal_issue 19
_journal_name_full Organometallics
_journal_page_first 5749
_journal_paper_doi 10.1021/om900504g
_journal_volume 28
_journal_year 2009
_chemical_formula_sum 'C26 H50 B10 N2 Zr'
_chemical_formula_weight 590.00
_chemical_name_systematic
; 
 ? 
;
_space_group_IT_number 14
_symmetry_cell_setting monoclinic
_symmetry_space_group_name_Hall '-P 2yn'
_symmetry_space_group_name_H-M 'P 1 21/n 1'
_atom_sites_solution_hydrogens geom
_atom_sites_solution_primary direct
_atom_sites_solution_secondary difmap
_audit_creation_method SHELXL-97
_cell_angle_alpha 90.00
_cell_angle_beta 100.12(3)
_cell_angle_gamma 90.00
_cell_formula_units_Z 4
_cell_length_a 11.080(2)
_cell_length_b 12.403(3)
_cell_length_c 24.997(5)
_cell_measurement_temperature 293(2)
_cell_volume 3381.8(13)
_computing_cell_refinement 'Bruker FRAMBO'
_computing_data_collection 'Bruker FRAMBO'
_computing_data_reduction 'Bruker SHELXTL'
_computing_molecular_graphics 'Bruker SHELXTL'
_computing_publication_material 'Bruker SHELXTL'
_computing_structure_refinement 'SHELXL-97 (Sheldrick, 1997)'
_computing_structure_solution 'SHELXS-97 (Sheldrick, 1990)'
_diffrn_ambient_temperature 293(2)
_diffrn_measured_fraction_theta_full 0.849
_diffrn_measured_fraction_theta_max 0.849
_diffrn_measurement_device_type 'multiwire proportional'
_diffrn_measurement_method 'phi and omega scans'
_diffrn_radiation_monochromator graphite
_diffrn_radiation_source 'fine-focus sealed tube'
_diffrn_radiation_type MoK\a
_diffrn_radiation_wavelength 0.71073
_diffrn_reflns_av_R_equivalents 0.0341
_diffrn_reflns_av_sigmaI/netI 0.0514
_diffrn_reflns_limit_h_max 13
_diffrn_reflns_limit_h_min 0
_diffrn_reflns_limit_k_max 14
_diffrn_reflns_limit_k_min -14
_diffrn_reflns_limit_l_max 29
_diffrn_reflns_limit_l_min -30
_diffrn_reflns_number 9305
_diffrn_reflns_theta_full 25.27
_diffrn_reflns_theta_max 25.27
_diffrn_reflns_theta_min 1.66
_exptl_absorpt_coefficient_mu 0.344
_exptl_absorpt_correction_T_max 1.0000
_exptl_absorpt_correction_T_min 0.9039
_exptl_absorpt_correction_type multi-scan
_exptl_absorpt_process_details 'SADABS (Sheldrick, 1996)'
_exptl_crystal_colour yellow
_exptl_crystal_density_diffrn 1.159
_exptl_crystal_density_method 'not measured'
_exptl_crystal_description block
_exptl_crystal_F_000 1240
_exptl_crystal_size_max 0.30
_exptl_crystal_size_mid 0.30
_exptl_crystal_size_min 0.20
_refine_diff_density_max 0.356
_refine_diff_density_min -0.559
_refine_diff_density_rms 0.054
_refine_ls_extinction_method none
_refine_ls_goodness_of_fit_ref 1.113
_refine_ls_hydrogen_treatment riding
_refine_ls_matrix_type full
_refine_ls_number_parameters 352
_refine_ls_number_reflns 5204
_refine_ls_number_restraints 0
_refine_ls_restrained_S_all 1.113
_refine_ls_R_factor_all 0.0640
_refine_ls_R_factor_gt 0.0537
_refine_ls_shift/su_max 0.000
_refine_ls_shift/su_mean 0.000
_refine_ls_structure_factor_coef Fsqd
_refine_ls_weighting_details 'calc w=1/[\s^2^(Fo^2^)+(0.0656P)^2^+1.8893P] where P=(Fo^2^+2Fc^2^)/3'
_refine_ls_weighting_scheme calc
_refine_ls_wR_factor_gt 0.1342
_refine_ls_wR_factor_ref 0.1428
_reflns_number_gt 4694
_reflns_number_total 5204
_reflns_threshold_expression >2sigma(I)
_cod_data_source_file om900504g_si_001.cif
_cod_data_source_block 3
_cod_original_cell_volume 3381.9(12)
_cod_original_sg_symbol_H-M P2(1)/n
_cod_database_code 4069915

loop_
_symmetry_equiv_pos_as_xyz
'x, y, z'
'-x+1/2, y+1/2, -z+1/2'
'-x, -y, -z'
'x-1/2, -y-1/2, z-1/2'

loop_
_atom_site_label
_atom_site_type_symbol
_atom_site_fract_x
_atom_site_fract_y
_atom_site_fract_z
_atom_site_U_iso_or_equiv
_atom_site_adp_type
_atom_site_occupancy
_atom_site_symmetry_multiplicity
_atom_site_calc_flag
_atom_site_refinement_flags
Zr1 Zr 0.32062(3) 0.19336(3) 0.112338(13) 0.05565(16) Uani 1 1 d .
C1 C 0.1344(5) 0.1527(4) 0.1326(2) 0.0868(14) Uani 1 1 d .
C2 C 0.1920(4) 0.2638(4) 0.16876(19) 0.0789(12) Uani 1 1 d .
C11 C 0.3956(4) 0.0051(3) 0.09022(16) 0.0687(11) Uani 1 1 d .
C12 C 0.2779(4) 0.0212(3) 0.05614(15) 0.0634(10) Uani 1 1 d .
C13 C 0.2898(4) 0.1070(3) 0.01842(15) 0.0652(11) Uani 1 1 d .
C14 C 0.4153(5) 0.1413(4) 0.02815(17) 0.0755(12) Uani 1 1 d .
C15 C 0.4807(4) 0.0787(4) 0.07276(18) 0.0766(13) Uani 1 1 d .
C16 C 0.4255(6) -0.0828(4) 0.1334(2) 0.1000(17) Uani 1 1 d .
H16A H 0.4525 -0.1465 0.1172 0.150 Uiso 1 1 calc R
H16B H 0.3535 -0.0991 0.1484 0.150 Uiso 1 1 calc R
H16C H 0.4892 -0.0580 0.1619 0.150 Uiso 1 1 calc R
C17 C 0.1667(5) -0.0513(4) 0.0537(2) 0.0872(14) Uani 1 1 d .
H17A H 0.1727 -0.1105 0.0296 0.131 Uiso 1 1 calc R
H17B H 0.0937 -0.0108 0.0406 0.131 Uiso 1 1 calc R
H17C H 0.1635 -0.0784 0.0894 0.131 Uiso 1 1 calc R
C18 C 0.1875(5) 0.1441(4) -0.02711(18) 0.0892(15) Uani 1 1 d .
H18A H 0.1902 0.1024 -0.0593 0.134 Uiso 1 1 calc R
H18B H 0.1986 0.2190 -0.0346 0.134 Uiso 1 1 calc R
H18C H 0.1096 0.1341 -0.0160 0.134 Uiso 1 1 calc R
C19 C 0.4770(7) 0.2179(5) -0.0069(3) 0.110(2) Uani 1 1 d .
H19A H 0.5036 0.1780 -0.0356 0.165 Uiso 1 1 calc R
H19B H 0.5465 0.2514 0.0152 0.165 Uiso 1 1 calc R
H19C H 0.4196 0.2723 -0.0222 0.165 Uiso 1 1 calc R
C20 C 0.6195(5) 0.0825(6) 0.0903(2) 0.116(2) Uani 1 1 d .
H20A H 0.6569 0.0320 0.0692 0.174 Uiso 1 1 calc R
H20B H 0.6404 0.0641 0.1281 0.174 Uiso 1 1 calc R
H20C H 0.6485 0.1539 0.0847 0.174 Uiso 1 1 calc R
C21 C 0.3438(4) 0.4597(3) 0.06473(16) 0.0701(11) Uani 1 1 d .
H21A H 0.4172 0.4955 0.0565 0.084 Uiso 1 1 calc R
C22 C 0.2555(5) 0.4374(4) 0.01061(18) 0.0857(14) Uani 1 1 d .
H22A H 0.2969 0.3935 -0.0127 0.103 Uiso 1 1 calc R
H22B H 0.1849 0.3974 0.0179 0.103 Uiso 1 1 calc R
C23 C 0.2121(7) 0.5440(5) -0.0188(2) 0.116(2) Uani 1 1 d .
H23A H 0.2819 0.5809 -0.0290 0.139 Uiso 1 1 calc R
H23B H 0.1545 0.5280 -0.0518 0.139 Uiso 1 1 calc R
C24 C 0.1504(6) 0.6180(5) 0.0177(3) 0.119(2) Uani 1 1 d .
H24A H 0.0762 0.5839 0.0250 0.142 Uiso 1 1 calc R
H24B H 0.1276 0.6854 -0.0011 0.142 Uiso 1 1 calc R
C25 C 0.2367(6) 0.6410(4) 0.0716(2) 0.1013(18) Uani 1 1 d .
H25A H 0.1938 0.6831 0.0951 0.122 Uiso 1 1 calc R
H25B H 0.3064 0.6828 0.0647 0.122 Uiso 1 1 calc R
C26 C 0.2821(5) 0.5347(4) 0.10027(18) 0.0822(13) Uani 1 1 d .
H26A H 0.3399 0.5512 0.1331 0.099 Uiso 1 1 calc R
H26B H 0.2130 0.4975 0.1109 0.099 Uiso 1 1 calc R
C27 C 0.4800(4) 0.3511(3) 0.13571(16) 0.0619(10) Uani 1 1 d .
C28 C 0.5770(4) 0.4397(4) 0.1457(2) 0.0861(14) Uani 1 1 d .
H28A H 0.5651 0.4821 0.1765 0.129 Uiso 1 1 calc R
H28B H 0.5697 0.4852 0.1142 0.129 Uiso 1 1 calc R
H28C H 0.6571 0.4077 0.1526 0.129 Uiso 1 1 calc R
C29 C 0.5780(4) 0.2432(4) 0.21620(16) 0.0694(11) Uani 1 1 d .
H29A H 0.6595 0.2611 0.2087 0.083 Uiso 1 1 calc R
C30 C 0.5511(6) 0.3164(4) 0.26255(19) 0.0979(18) Uani 1 1 d .
H30A H 0.4693 0.3016 0.2695 0.118 Uiso 1 1 calc R
H30B H 0.5541 0.3913 0.2517 0.118 Uiso 1 1 calc R
C31 C 0.6459(8) 0.2972(6) 0.3153(2) 0.135(3) Uani 1 1 d .
H31A H 0.7271 0.3164 0.3090 0.162 Uiso 1 1 calc R
H31B H 0.6264 0.3432 0.3440 0.162 Uiso 1 1 calc R
C32 C 0.6457(7) 0.1794(6) 0.3334(2) 0.126(2) Uani 1 1 d .
H32A H 0.5670 0.1620 0.3431 0.151 Uiso 1 1 calc R
H32B H 0.7085 0.1688 0.3652 0.151 Uiso 1 1 calc R
C33 C 0.6701(5) 0.1036(5) 0.2876(2) 0.0958(16) Uani 1 1 d .
H33A H 0.6628 0.0293 0.2988 0.115 Uiso 1 1 calc R
H33B H 0.7531 0.1145 0.2812 0.115 Uiso 1 1 calc R
C34 C 0.5785(5) 0.1246(4) 0.23445(18) 0.0825(14) Uani 1 1 d .
H34A H 0.5997 0.0791 0.2059 0.099 Uiso 1 1 calc R
H34B H 0.4968 0.1049 0.2398 0.099 Uiso 1 1 calc R
N1 N 0.3815(3) 0.3562(3) 0.09371(13) 0.0644(9) Uani 1 1 d .
N2 N 0.4859(3) 0.2608(3) 0.16525(13) 0.0628(8) Uani 1 1 d .
B3 B 0.0645(6) 0.2735(5) 0.1203(3) 0.0904(17) Uani 1 1 d .
H3 H 0.0644 0.3186 0.0824 0.109 Uiso 1 1 calc R
B4 B -0.0218(6) 0.1520(6) 0.1230(3) 0.0943(18) Uani 1 1 d .
H4 H -0.0814 0.1180 0.0871 0.113 Uiso 1 1 calc R
B5 B 0.0644(6) 0.0664(6) 0.1709(3) 0.106(2) Uani 1 1 d .
H5 H 0.0622 -0.0218 0.1664 0.127 Uiso 1 1 calc R
B6 B 0.2000(6) 0.1405(7) 0.1979(3) 0.108(2) Uani 1 1 d .
H6 H 0.2881 0.0989 0.2105 0.129 Uiso 1 1 calc R
B7 B 0.0729(8) 0.3408(6) 0.1828(4) 0.124(3) Uani 1 1 d .
H7 H 0.0755 0.4292 0.1863 0.149 Uiso 1 1 calc R
B8 B -0.0645(6) 0.2698(6) 0.1532(3) 0.102(2) Uani 1 1 d .
H8 H -0.1507 0.3113 0.1368 0.122 Uiso 1 1 calc R
B9 B -0.0615(6) 0.1422(6) 0.1887(2) 0.0922(18) Uani 1 1 d .
H9 H -0.1451 0.1026 0.1970 0.111 Uiso 1 1 calc R
B10 B 0.0787(7) 0.1323(10) 0.2355(3) 0.146(4) Uani 1 1 d .
H10 H 0.0857 0.0856 0.2734 0.175 Uiso 1 1 calc R
B11 B 0.1613(9) 0.2553(10) 0.2333(3) 0.144(4) Uani 1 1 d .
H11 H 0.2211 0.2869 0.2698 0.173 Uiso 1 1 calc R
B12 B -0.0039(8) 0.2619(9) 0.2243(3) 0.138(4) Uani 1 1 d .
H12 H -0.0516 0.3000 0.2544 0.165 Uiso 1 1 calc R

loop_
_atom_site_aniso_label
_atom_site_aniso_U_11
_atom_site_aniso_U_22
_atom_site_aniso_U_33
_atom_site_aniso_U_23
_atom_site_aniso_U_13
_atom_site_aniso_U_12
Zr1 0.0586(3) 0.0570(2) 0.0474(2) -0.00495(16) -0.00167(16) -0.00127(17)
C1 0.089(4) 0.081(3) 0.092(3) -0.017(3) 0.020(3) -0.007(3)
C2 0.065(3) 0.092(3) 0.080(3) -0.012(3) 0.013(2) -0.009(2)
C11 0.075(3) 0.064(2) 0.063(2) -0.0099(19) 0.000(2) 0.007(2)
C12 0.068(3) 0.061(2) 0.058(2) -0.0100(18) 0.0007(19) -0.0036(19)
C13 0.077(3) 0.066(2) 0.0472(19) -0.0108(17) -0.0033(19) -0.005(2)
C14 0.090(3) 0.077(3) 0.063(2) -0.019(2) 0.023(2) -0.011(2)
C15 0.064(3) 0.090(3) 0.072(3) -0.032(2) 0.002(2) 0.007(2)
C16 0.134(5) 0.077(3) 0.078(3) 0.000(3) -0.011(3) 0.027(3)
C17 0.097(4) 0.071(3) 0.091(3) -0.013(2) 0.009(3) -0.017(2)
C18 0.109(4) 0.085(3) 0.063(3) -0.004(2) -0.015(3) -0.002(3)
C19 0.134(6) 0.102(4) 0.110(4) -0.021(3) 0.064(4) -0.026(4)
C20 0.074(4) 0.151(5) 0.118(4) -0.054(4) 0.005(3) 0.011(3)
C21 0.078(3) 0.065(2) 0.064(2) 0.0004(19) 0.002(2) -0.014(2)
C22 0.114(4) 0.075(3) 0.060(2) 0.005(2) -0.006(2) -0.004(3)
C23 0.163(6) 0.087(4) 0.083(3) 0.016(3) -0.021(4) -0.008(4)
C24 0.140(6) 0.077(3) 0.120(5) 0.019(3) -0.029(4) 0.006(3)
C25 0.118(5) 0.066(3) 0.110(4) -0.002(3) -0.006(3) 0.005(3)
C26 0.094(3) 0.075(3) 0.072(3) -0.003(2) -0.001(2) -0.002(2)
C27 0.058(3) 0.067(2) 0.061(2) -0.0119(19) 0.0119(19) -0.0089(18)
C28 0.071(3) 0.087(3) 0.097(3) -0.012(3) 0.005(3) -0.021(2)
C29 0.055(2) 0.085(3) 0.062(2) -0.015(2) -0.0066(19) 0.008(2)
C30 0.112(4) 0.105(4) 0.067(3) -0.021(3) -0.013(3) 0.030(3)
C31 0.181(7) 0.136(6) 0.067(3) -0.030(3) -0.039(4) 0.044(5)
C32 0.141(6) 0.158(6) 0.068(3) -0.004(4) -0.010(3) 0.044(5)
C33 0.085(4) 0.107(4) 0.085(3) 0.006(3) -0.014(3) 0.020(3)
C34 0.080(3) 0.085(3) 0.074(3) -0.008(2) -0.012(2) 0.013(2)
N1 0.068(2) 0.066(2) 0.0554(18) 0.0008(15) 0.0004(16) -0.0080(16)
N2 0.058(2) 0.068(2) 0.0577(18) -0.0109(16) -0.0035(15) -0.0003(16)
B3 0.080(4) 0.098(4) 0.091(4) 0.015(3) 0.008(3) -0.005(3)
B4 0.085(4) 0.114(5) 0.079(4) -0.009(3) 0.000(3) -0.021(3)
B5 0.088(5) 0.097(4) 0.134(6) 0.035(4) 0.024(4) -0.008(3)
B6 0.074(4) 0.136(6) 0.109(5) 0.032(5) 0.004(4) -0.007(4)
B7 0.108(6) 0.095(5) 0.182(8) -0.048(5) 0.059(6) -0.018(4)
B8 0.056(4) 0.115(5) 0.135(6) 0.002(4) 0.015(4) 0.006(3)
B9 0.068(4) 0.128(5) 0.082(4) 0.001(4) 0.017(3) -0.014(3)
B10 0.091(5) 0.258(12) 0.079(4) 0.059(6) -0.011(4) -0.056(6)
B11 0.127(7) 0.235(11) 0.070(4) -0.037(5) 0.018(4) -0.084(7)
B12 0.102(6) 0.207(10) 0.118(6) -0.069(7) 0.054(5) -0.040(6)

loop_
_atom_type_symbol
_atom_type_description
_atom_type_scat_dispersion_real
_atom_type_scat_dispersion_imag
_atom_type_scat_source
C C 0.0033 0.0016 'International Tables Vol C Tables 4.2.6.8 and 6.1.1.4'
H H 0.0000 0.0000 'International Tables Vol C Tables 4.2.6.8 and 6.1.1.4'
B B 0.0013 0.0007 'International Tables Vol C Tables 4.2.6.8 and 6.1.1.4'
N N 0.0061 0.0033 'International Tables Vol C Tables 4.2.6.8 and 6.1.1.4'
Zr Zr -2.9673 0.5597 'International Tables Vol C Tables 4.2.6.8 and 6.1.1.4'

loop_
_geom_angle_atom_site_label_1
_geom_angle_atom_site_label_2
_geom_angle_atom_site_label_3
_geom_angle
N1 Zr1 N2 62.02(12)
N1 Zr1 C1 125.11(16)
N2 Zr1 C1 129.57(16)
N1 Zr1 C2 91.50(16)
N2 Zr1 C2 91.49(14)
C1 Zr1 C2 43.47(16)
N1 Zr1 C13 100.78(13)
N2 Zr1 C13 131.95(14)
C1 Zr1 C13 97.65(16)
C2 Zr1 C13 135.58(15)
N1 Zr1 C12 133.13(13)
N2 Zr1 C12 134.01(13)
C1 Zr1 C12 81.33(16)
C2 Zr1 C12 124.71(15)
C13 Zr1 C12 32.85(13)
N1 Zr1 C11 131.63(15)
N2 Zr1 C11 101.89(13)
C1 Zr1 C11 100.81(17)
C2 Zr1 C11 136.21(17)
C13 Zr1 C11 54.27(13)
C12 Zr1 C11 32.65(13)
N1 Zr1 C14 82.80(14)
N2 Zr1 C14 99.67(14)
C1 Zr1 C14 129.83(16)
C2 Zr1 C14 163.17(17)
C13 Zr1 C14 32.35(14)
C12 Zr1 C14 53.66(14)
C11 Zr1 C14 53.63(15)
N1 Zr1 C15 99.57(15)
N2 Zr1 C15 83.49(13)
C1 Zr1 C15 132.24(17)
C2 Zr1 C15 163.84(17)
C13 Zr1 C15 53.81(13)
C12 Zr1 C15 53.59(14)
C11 Zr1 C15 32.20(15)
C14 Zr1 C15 32.29(15)
N1 Zr1 C27 31.53(12)
N2 Zr1 C27 30.51(12)
C1 Zr1 C27 135.84(15)
C2 Zr1 C27 92.54(15)
C13 Zr1 C27 119.54(14)
C12 Zr1 C27 142.75(13)
C11 Zr1 C27 119.57(14)
C14 Zr1 C27 90.81(14)
C15 Zr1 C27 90.87(14)
N1 Zr1 B6 125.6(2)
N2 Zr1 B6 95.03(17)
C1 Zr1 B6 36.78(19)
C2 Zr1 B6 37.1(2)
C13 Zr1 B6 127.04(19)
C12 Zr1 B6 99.1(2)
C11 Zr1 B6 99.7(2)
C14 Zr1 B6 151.6(2)
C15 Zr1 B6 127.8(2)
C27 Zr1 B6 113.41(19)
B6 C1 B3 111.4(5)
B6 C1 B4 113.1(4)
B3 C1 B4 63.8(4)
B6 C1 C2 60.0(4)
B3 C1 C2 59.9(3)
B4 C1 C2 110.8(4)
B6 C1 B5 63.8(4)
B3 C1 B5 114.8(5)
B4 C1 B5 61.7(4)
C2 C1 B5 111.9(4)
B6 C1 Zr1 89.0(3)
B3 C1 Zr1 99.7(3)
B4 C1 Zr1 155.7(4)
C2 C1 Zr1 70.7(2)
B5 C1 Zr1 141.7(4)
B6 C2 B3 110.3(4)
B6 C2 C1 58.9(4)
B3 C2 C1 59.5(3)
B6 C2 B11 62.7(5)
B3 C2 B11 113.6(5)
C1 C2 B11 109.3(5)
B6 C2 B7 113.5(5)
B3 C2 B7 62.1(4)
C1 C2 B7 109.1(4)
B11 C2 B7 63.4(5)
B6 C2 Zr1 86.0(3)
B3 C2 Zr1 96.6(3)
C1 C2 Zr1 65.9(2)
B11 C2 Zr1 142.0(5)
B7 C2 Zr1 154.5(4)
C15 C11 C12 107.9(4)
C15 C11 C16 126.6(4)
C12 C11 C16 125.3(4)
C15 C11 Zr1 75.0(2)
C12 C11 Zr1 73.0(2)
C16 C11 Zr1 122.3(3)
C11 C12 C13 108.1(4)
C11 C12 C17 125.8(4)
C13 C12 C17 125.3(4)
C11 C12 Zr1 74.3(2)
C13 C12 Zr1 73.4(2)
C17 C12 Zr1 126.0(3)
C14 C13 C12 107.8(4)
C14 C13 C18 127.4(4)
C12 C13 C18 124.6(4)
C14 C13 Zr1 75.5(2)
C12 C13 Zr1 73.8(2)
C18 C13 Zr1 121.4(3)
C13 C14 C15 108.2(4)
C13 C14 C19 127.2(5)
C15 C14 C19 124.1(5)
C13 C14 Zr1 72.1(2)
C15 C14 Zr1 74.1(2)
C19 C14 Zr1 126.4(3)
C11 C15 C14 108.0(4)
C11 C15 C20 128.0(5)
C14 C15 C20 123.3(5)
C11 C15 Zr1 72.8(2)
C14 C15 Zr1 73.6(2)
C20 C15 Zr1 126.5(3)
N1 C21 C26 110.8(3)
N1 C21 C22 110.4(3)
C26 C21 C22 109.8(4)
C23 C22 C21 111.0(4)
C24 C23 C22 111.2(5)
C23 C24 C25 111.1(5)
C24 C25 C26 110.5(4)
C21 C26 C25 113.2(4)
N2 C27 N1 114.5(3)
N2 C27 C28 123.2(4)
N1 C27 C28 122.2(4)
N2 C27 Zr1 57.70(19)
N1 C27 Zr1 56.9(2)
C28 C27 Zr1 175.7(3)
N2 C29 C34 110.9(3)
N2 C29 C30 111.1(3)
C34 C29 C30 109.3(4)
C29 C30 C31 110.9(4)
C32 C31 C30 111.2(5)
C31 C32 C33 110.7(5)
C32 C33 C34 111.2(4)
C29 C34 C33 112.6(4)
C27 N1 C21 121.7(3)
C27 N1 Zr1 91.6(2)
C21 N1 Zr1 144.9(3)
C27 N2 C29 123.4(3)
C27 N2 Zr1 91.8(2)
C29 N2 Zr1 144.6(3)
C1 B3 C2 60.6(3)
C1 B3 B7 107.9(5)
C2 B3 B7 59.5(4)
C1 B3 B8 105.9(5)
C2 B3 B8 107.8(5)
B7 B3 B8 61.4(4)
C1 B3 B4 58.5(4)
C2 B3 B4 107.2(4)
B7 B3 B4 108.0(5)
B8 B3 B4 58.7(4)
C1 B4 B8 106.2(4)
C1 B4 B5 59.3(4)
B8 B4 B5 111.6(5)
C1 B4 B9 106.3(4)
B8 B4 B9 61.9(4)
B5 B4 B9 61.4(4)
C1 B4 B3 57.7(3)
B8 B4 B3 60.0(4)
B5 B4 B3 107.7(4)
B9 B4 B3 108.3(5)
C1 B5 B4 59.0(4)
C1 B5 B6 57.0(3)
B4 B5 B6 105.5(5)
C1 B5 B10 104.0(5)
B4 B5 B10 106.9(6)
B6 B5 B10 59.4(4)
C1 B5 B9 105.0(5)
B4 B5 B9 59.9(4)
B6 B5 B9 105.9(6)
B10 B5 B9 59.3(4)
C1 B6 C2 61.1(3)
C1 B6 B11 108.3(6)
C2 B6 B11 59.2(4)
C1 B6 B10 106.5(5)
C2 B6 B10 107.1(6)
B11 B6 B10 60.5(5)
C1 B6 B5 59.1(4)
C2 B6 B5 109.0(5)
B11 B6 B5 109.9(6)
B10 B6 B5 60.4(4)
C1 B6 Zr1 54.2(3)
C2 B6 Zr1 56.8(3)
B11 B6 Zr1 112.7(4)
B10 B6 Zr1 158.3(4)
B5 B6 Zr1 108.4(4)
C2 B7 B12 106.4(6)
C2 B7 B3 58.4(4)
B12 B7 B3 107.8(5)
C2 B7 B11 58.2(4)
B12 B7 B11 61.1(5)
B3 B7 B11 106.3(5)
C2 B7 B8 105.6(5)
B12 B7 B8 60.4(4)
B3 B7 B8 59.6(4)
B11 B7 B8 108.5(6)
B4 B8 B3 61.3(4)
B4 B8 B12 107.5(6)
B3 B8 B12 105.7(5)
B4 B8 B7 108.2(5)
B3 B8 B7 59.0(4)
B12 B8 B7 58.4(5)
B4 B8 B9 59.8(4)
B3 B8 B9 107.7(5)
B12 B8 B9 59.7(5)
B7 B8 B9 106.5(5)
B4 B9 B10 106.5(5)
B4 B9 B12 106.1(5)
B10 B9 B12 62.3(5)
B4 B9 B5 58.7(4)
B10 B9 B5 60.1(5)
B12 B9 B5 109.4(5)
B4 B9 B8 58.3(4)
B10 B9 B8 108.7(5)
B12 B9 B8 59.5(5)
B5 B9 B8 106.5(4)
B6 B10 B9 107.6(5)
B6 B10 B11 59.6(5)
B9 B10 B11 108.3(7)
B6 B10 B5 60.2(5)
B9 B10 B5 60.6(4)
B11 B10 B5 109.1(5)
B6 B10 B12 105.7(6)
B9 B10 B12 59.2(4)
B11 B10 B12 59.6(6)
B5 B10 B12 107.3(5)
C2 B11 B6 58.1(4)
C2 B11 B10 105.7(5)
B6 B11 B10 59.9(6)
C2 B11 B7 58.4(4)
B6 B11 B7 105.8(5)
B10 B11 B7 107.8(5)
C2 B11 B12 104.1(5)
B6 B11 B12 107.6(5)
B10 B11 B12 61.9(5)
B7 B11 B12 58.1(6)
B7 B12 B8 61.2(5)
B7 B12 B9 109.7(5)
B8 B12 B9 60.8(4)
B7 B12 B11 60.8(5)
B8 B12 B11 108.8(5)
B9 B12 B11 106.8(6)
B7 B12 B10 107.3(6)
B8 B12 B10 106.8(5)
B9 B12 B10 58.5(4)
B11 B12 B10 58.5(6)

loop_
_geom_bond_atom_site_label_1
_geom_bond_atom_site_label_2
_geom_bond_distance
Zr1 N1 2.205(3)
Zr1 N2 2.226(3)
Zr1 C1 2.266(6)
Zr1 C2 2.343(5)
Zr1 C13 2.548(4)
Zr1 C12 2.554(4)
Zr1 C11 2.571(4)
Zr1 C14 2.593(4)
Zr1 C15 2.600(4)
Zr1 C27 2.632(4)
Zr1 B6 2.792(7)
C1 B6 1.672(9)
C1 B3 1.690(8)
C1 B4 1.706(9)
C1 C2 1.708(7)
C1 B5 1.711(8)
C2 B6 1.690(9)
C2 B3 1.696(8)
C2 B11 1.710(9)
C2 B7 1.714(9)
C11 C15 1.434(7)
C11 C12 1.441(6)
C11 C16 1.530(6)
C12 C13 1.443(6)
C12 C17 1.518(6)
C13 C14 1.433(6)
C13 C18 1.529(6)
C14 C15 1.444(7)
C14 C19 1.532(7)
C15 C20 1.524(7)
C21 N1 1.497(5)
C21 C26 1.528(6)
C21 C22 1.549(6)
C22 C23 1.549(7)
C23 C24 1.536(9)
C24 C25 1.538(7)
C25 C26 1.543(7)
C27 N2 1.337(5)
C27 N1 1.377(5)
C27 C28 1.527(6)
C29 N2 1.501(5)
C29 C34 1.540(7)
C29 C30 1.541(6)
C30 C31 1.552(7)
C31 C32 1.530(9)
C32 C33 1.540(8)
C33 C34 1.546(6)
B3 B7 1.760(11)
B3 B8 1.771(9)
B3 B4 1.793(9)
B4 B8 1.747(10)
B4 B5 1.753(10)
B4 B9 1.776(9)
B5 B6 1.789(10)
B5 B10 1.792(13)
B5 B9 1.800(10)
B6 B11 1.768(14)
B6 B10 1.773(11)
B7 B12 1.750(12)
B7 B11 1.801(14)
B7 B8 1.801(10)
B8 B12 1.788(12)
B8 B9 1.811(10)
B9 B10 1.778(9)
B9 B12 1.791(11)
B10 B11 1.784(13)
B10 B12 1.847(15)
B11 B12 1.807(13)
